data_4087195
loop_
_publ_author_name
'Hupf, Emanuel'
'Do, Truong Giang'
'Nordheider, Andreas'
'Wehrhahn, Maren'
'Sanz Camacho, Paula'
'Ashbrook, Sharon E.'
'Lork, Enno'
'Slawin, Alexandra M. Z.'
'Mebs, Stefan'
'Woollins, J. Derek'
'Beckmann, Jens'

_publ_section_title
;
 Selective Oxidation and Functionalization of
 6-Diphenylphosphinoacenaphthyl-5-tellurenyl Species 6-Ph2P-Ace-5-TeX (X =
 Mes, Cl, O3SCF3). Various Types of P--E&#x00B7;&#x00B7;&#x00B7;Te(II,IV)
 Bonding Situations (E = O, S, Se)
;
_journal_name_full Organometallics
_journal_paper_doi 10.1021/acs.organomet.7b00133
_journal_year 2017
_chemical_formula_sum 'C33 H29 O P Te'
_chemical_formula_weight 600.13
_chemical_name_systematic
; 
 ? 
;
_space_group_IT_number 2
_symmetry_cell_setting triclinic
_symmetry_space_group_name_Hall '-P 1'
_symmetry_space_group_name_H-M 'P -1'
_atom_sites_solution_hydrogens geom
_atom_sites_solution_primary direct
_atom_sites_solution_secondary difmap
_audit_creation_method SHELXL-97
_cell_angle_alpha 79.9290(10)
_cell_angle_beta 72.6220(10)
_cell_angle_gamma 76.1280(10)
_cell_formula_units_Z 2
_cell_length_a 8.7572(2)
_cell_length_b 11.2788(2)
_cell_length_c 14.4078(3)
_cell_measurement_reflns_used 9353
_cell_measurement_temperature 100
_cell_measurement_theta_max 29.62
_cell_measurement_theta_min 2.49
_cell_volume 1310.29(5)
_computing_cell_refinement 'Bruker SAINT'
_computing_data_collection 'Bruker APEX2'
_computing_data_reduction 'Bruker SAINT'
_computing_molecular_graphics Diamond
_computing_publication_material WinGX
_computing_structure_refinement 'SHELXL-2013 (Sheldrick 2013)'
_computing_structure_solution 'SHELXS-97 (Sheldrick 2008)'
_diffrn_ambient_temperature 100
_diffrn_measured_fraction_theta_full 0.999
_diffrn_measured_fraction_theta_max 0.999
_diffrn_measurement_device_type 'Bruker Venture D8'
_diffrn_measurement_method '2\q/\w scans'
_diffrn_radiation_monochromator graphite
_diffrn_radiation_source 'fine-focus sealed tube'
_diffrn_radiation_type MoK\a
_diffrn_radiation_wavelength 0.71073
_diffrn_reflns_av_R_equivalents 0.0787
_diffrn_reflns_av_sigmaI/netI 0.0289
_diffrn_reflns_limit_h_max 12
_diffrn_reflns_limit_h_min -12
_diffrn_reflns_limit_k_max 15
_diffrn_reflns_limit_k_min -15
_diffrn_reflns_limit_l_max 20
_diffrn_reflns_limit_l_min -20
_diffrn_reflns_number 131512
_diffrn_reflns_theta_full 30.07
_diffrn_reflns_theta_max 30.07
_diffrn_reflns_theta_min 2.26
_exptl_absorpt_coefficient_mu 1.221
_exptl_absorpt_correction_T_max 0.7460
_exptl_absorpt_correction_T_min 0.7157
_exptl_absorpt_correction_type empirical
_exptl_absorpt_process_details 'SADABS (Bruker, 2000)'
_exptl_crystal_colour colourless
_exptl_crystal_density_diffrn 1.521
_exptl_crystal_density_method 'not measured'
_exptl_crystal_description block
_exptl_crystal_F_000 604
_exptl_crystal_size_max 0.09
_exptl_crystal_size_mid 0.08
_exptl_crystal_size_min 0.05
_refine_diff_density_max 0.742
_refine_diff_density_min -0.402
_refine_diff_density_rms 0.094
_refine_ls_extinction_method none
_refine_ls_goodness_of_fit_ref 1.055
_refine_ls_hydrogen_treatment constr
_refine_ls_matrix_type full
_refine_ls_number_parameters 328
_refine_ls_number_reflns 7700
_refine_ls_number_restraints 0
_refine_ls_restrained_S_all 1.055
_refine_ls_R_factor_all 0.0354
_refine_ls_R_factor_gt 0.0260
_refine_ls_shift/su_max 0.003
_refine_ls_shift/su_mean 0.000
_refine_ls_structure_factor_coef Fsqd
_refine_ls_weighting_details 'calc w=1/[\s^2^(Fo^2^)+(0.0233P)^2^+0.9764P] where P=(Fo^2^+2Fc^2^)/3'
_refine_ls_weighting_scheme calc
_refine_ls_wR_factor_gt 0.0523
_refine_ls_wR_factor_ref 0.0548
_reflns_number_gt 6787
_reflns_number_total 7700
_reflns_threshold_expression >2sigma(I)
_cod_data_source_file om7b00133_si_002.cif
_cod_data_source_block 1O
_cod_original_sg_symbol_H-M P-1
_cod_database_code 4087195

loop_
_symmetry_equiv_pos_as_xyz
'x, y, z'
'-x, -y, -z'

loop_
_atom_site_label
_atom_site_type_symbol
_atom_site_fract_x
_atom_site_fract_y
_atom_site_fract_z
_atom_site_U_iso_or_equiv
_atom_site_adp_type
_atom_site_occupancy
_atom_site_symmetry_multiplicity
_atom_site_calc_flag
_atom_site_refinement_flags
C48 C 0.5758(2) 1.18044(17) 0.41438(14) 0.0174(4) Uani 1 1 d .
H48A H 0.5128 1.2558 0.4395 0.026 Uiso 1 1 calc R
H48B H 0.6564 1.1985 0.3549 0.026 Uiso 1 1 calc R
H48C H 0.6290 1.1314 0.4617 0.026 Uiso 1 1 calc R
Te1 Te 0.775116(13) 0.914595(10) 0.328151(8) 0.01066(3) Uani 1 1 d .
P1 P 1.05993(5) 0.67174(4) 0.23084(3) 0.01102(8) Uani 1 1 d .
O1 O 1.09423(15) 0.76934(11) 0.27493(9) 0.0146(2) Uani 1 1 d .
C43 C 0.1865(2) 1.10287(17) 0.39928(13) 0.0144(3) Uani 1 1 d .
C14 C 0.8650(2) 0.87766(16) 0.01230(12) 0.0126(3) Uani 1 1 d .
C41 C 0.4114(2) 0.93723(16) 0.33787(13) 0.0130(3) Uani 1 1 d .
C20 C 1.2453(2) 0.55786(16) 0.19479(13) 0.0140(3) Uani 1 1 d .
C19 C 0.8897(2) 0.84620(15) 0.10707(12) 0.0110(3) Uani 1 1 d .
C35 C 0.8947(2) 0.57689(17) 0.41277(14) 0.0167(3) Uani 1 1 d .
H35 H 0.9561 0.6153 0.4364 0.020 Uiso 1 1 calc R
C42 C 0.2461(2) 0.99153(16) 0.35997(12) 0.0137(3) Uani 1 1 d .
H42 H 0.1732 0.9519 0.3480 0.016 Uiso 1 1 calc R
C40 C 0.5217(2) 0.99829(15) 0.35480(12) 0.0108(3) Uani 1 1 d .
C16 C 1.0138(2) 0.68428(17) -0.04440(14) 0.0175(4) Uani 1 1 d .
H16 H 1.0506 0.6294 -0.0913 0.021 Uiso 1 1 calc R
C10 C 0.8090(2) 0.93716(16) 0.17339(12) 0.0125(3) Uani 1 1 d .
C45 C 0.4649(2) 1.11097(15) 0.39414(12) 0.0116(3) Uani 1 1 d .
C17 C 1.0475(2) 0.65123(16) 0.04744(13) 0.0156(3) Uani 1 1 d .
H17 H 1.1108 0.5741 0.0589 0.019 Uiso 1 1 calc R
C30 C 0.9116(2) 0.58761(15) 0.31281(13) 0.0129(3) Uani 1 1 d .
C15 C 0.9257(2) 0.79905(17) -0.06270(13) 0.0153(3) Uani 1 1 d .
C34 C 0.7865(2) 0.50900(18) 0.47740(14) 0.0199(4) Uani 1 1 d .
H34 H 0.7754 0.5020 0.5443 0.024 Uiso 1 1 calc R
C22 C 1.5349(2) 0.52092(18) 0.11604(14) 0.0200(4) Uani 1 1 d .
H22 H 1.6289 0.5506 0.0821 0.024 Uiso 1 1 calc R
C47 C 0.0076(2) 1.16046(19) 0.42374(15) 0.0213(4) Uani 1 1 d .
H47A H -0.0293 1.1767 0.4909 0.032 Uiso 1 1 calc R
H47B H -0.0527 1.1053 0.4137 0.032 Uiso 1 1 calc R
H47C H -0.0094 1.2361 0.3822 0.032 Uiso 1 1 calc R
C46 C 0.4655(2) 0.81452(17) 0.29767(15) 0.0196(4) Uani 1 1 d .
H46A H 0.3714 0.7844 0.2985 0.029 Uiso 1 1 calc R
H46B H 0.5271 0.7572 0.3373 0.029 Uiso 1 1 calc R
H46C H 0.5326 0.8239 0.2316 0.029 Uiso 1 1 calc R
C11 C 0.7265(2) 1.04930(16) 0.13862(13) 0.0155(3) Uani 1 1 d .
H11 H 0.6813 1.1096 0.1810 0.019 Uiso 1 1 calc R
C2 C 0.8795(2) 0.86438(18) -0.15391(14) 0.0197(4) Uani 1 1 d .
H2A H 0.8209 0.8170 -0.1762 0.024 Uiso 1 1 calc R
H2B H 0.9760 0.8777 -0.2060 0.024 Uiso 1 1 calc R
C13 C 0.7740(2) 0.99020(17) -0.02000(13) 0.0150(3) Uani 1 1 d .
C18 C 0.9914(2) 0.72727(15) 0.12176(12) 0.0123(3) Uani 1 1 d .
C21 C 1.3879(2) 0.60198(17) 0.14494(13) 0.0168(4) Uani 1 1 d .
H21 H 1.3839 0.6862 0.1312 0.020 Uiso 1 1 calc R
C23 C 1.5418(2) 0.39519(18) 0.13781(14) 0.0197(4) Uani 1 1 d .
H23 H 1.6405 0.3407 0.1181 0.024 Uiso 1 1 calc R
C25 C 1.2538(2) 0.43164(17) 0.21676(15) 0.0189(4) Uani 1 1 d .
H25 H 1.1601 0.4013 0.2503 0.023 Uiso 1 1 calc R
C12 C 0.7069(2) 1.07747(17) 0.04294(13) 0.0174(4) Uani 1 1 d .
H12 H 0.6495 1.1538 0.0234 0.021 Uiso 1 1 calc R
C1 C 0.7686(2) 0.98884(18) -0.12340(13) 0.0193(4) Uani 1 1 d .
H1A H 0.8103 1.0573 -0.1659 0.023 Uiso 1 1 calc R
H1B H 0.6579 0.9933 -0.1259 0.023 Uiso 1 1 calc R
C31 C 0.8157(2) 0.53243(17) 0.27820(14) 0.0171(4) Uani 1 1 d .
H31 H 0.8242 0.5412 0.2116 0.021 Uiso 1 1 calc R
C44 C 0.2977(2) 1.16096(16) 0.41570(12) 0.0139(3) Uani 1 1 d .
H44 H 0.2595 1.2356 0.4419 0.017 Uiso 1 1 calc R
C33 C 0.6947(2) 0.45155(17) 0.44261(15) 0.0204(4) Uani 1 1 d .
H33 H 0.6243 0.4043 0.4860 0.025 Uiso 1 1 calc R
C24 C 1.4027(2) 0.35090(18) 0.18850(15) 0.0218(4) Uani 1 1 d .
H24 H 1.4083 0.2667 0.2039 0.026 Uiso 1 1 calc R
C32 C 0.7078(2) 0.46447(17) 0.34325(15) 0.0209(4) Uani 1 1 d .
H32 H 0.6441 0.4276 0.3201 0.025 Uiso 1 1 calc R

loop_
_atom_site_aniso_label
_atom_site_aniso_U_11
_atom_site_aniso_U_22
_atom_site_aniso_U_33
_atom_site_aniso_U_23
_atom_site_aniso_U_13
_atom_site_aniso_U_12
C48 0.0158(8) 0.0151(8) 0.0220(9) -0.0063(7) -0.0028(7) -0.0045(7)
Te1 0.00911(5) 0.01099(5) 0.01154(5) -0.00257(4) -0.00312(4) 0.00002(4)
P1 0.00862(19) 0.00988(19) 0.0138(2) -0.00171(16) -0.00296(16) -0.00014(15)
O1 0.0124(6) 0.0126(6) 0.0195(6) -0.0034(5) -0.0051(5) -0.0016(5)
C43 0.0102(8) 0.0191(9) 0.0114(8) -0.0001(6) -0.0016(6) -0.0013(6)
C14 0.0110(7) 0.0135(8) 0.0131(8) -0.0007(6) -0.0022(6) -0.0038(6)
C41 0.0140(8) 0.0121(8) 0.0130(8) -0.0019(6) -0.0037(6) -0.0024(6)
C20 0.0115(8) 0.0142(8) 0.0146(8) -0.0023(6) -0.0037(6) 0.0013(6)
C19 0.0086(7) 0.0113(7) 0.0120(8) -0.0008(6) -0.0005(6) -0.0030(6)
C35 0.0146(8) 0.0161(8) 0.0191(9) -0.0037(7) -0.0041(7) -0.0019(7)
C42 0.0125(8) 0.0173(8) 0.0126(8) -0.0017(6) -0.0047(6) -0.0037(6)
C40 0.0090(7) 0.0126(8) 0.0094(7) -0.0006(6) -0.0021(6) -0.0005(6)
C16 0.0185(9) 0.0178(9) 0.0171(9) -0.0076(7) -0.0029(7) -0.0038(7)
C10 0.0113(7) 0.0130(8) 0.0126(8) -0.0018(6) -0.0026(6) -0.0018(6)
C45 0.0130(8) 0.0111(7) 0.0095(7) 0.0005(6) -0.0017(6) -0.0029(6)
C17 0.0146(8) 0.0129(8) 0.0178(9) -0.0037(7) -0.0029(7) -0.0002(6)
C30 0.0095(7) 0.0103(7) 0.0168(8) -0.0017(6) -0.0020(6) 0.0004(6)
C15 0.0148(8) 0.0191(9) 0.0135(8) -0.0023(7) -0.0029(6) -0.0068(7)
C34 0.0190(9) 0.0215(9) 0.0158(9) -0.0013(7) -0.0015(7) -0.0024(7)
C22 0.0117(8) 0.0235(10) 0.0223(9) -0.0034(8) -0.0016(7) -0.0019(7)
C47 0.0109(8) 0.0270(10) 0.0230(10) -0.0058(8) -0.0024(7) 0.0011(7)
C46 0.0164(9) 0.0178(9) 0.0285(10) -0.0101(8) -0.0075(8) -0.0034(7)
C11 0.0164(8) 0.0129(8) 0.0152(8) -0.0030(7) -0.0022(7) -0.0008(6)
C2 0.0245(10) 0.0215(9) 0.0149(9) -0.0022(7) -0.0075(7) -0.0051(8)
C13 0.0142(8) 0.0166(8) 0.0138(8) 0.0016(7) -0.0036(7) -0.0052(7)
C18 0.0103(7) 0.0121(8) 0.0136(8) -0.0012(6) -0.0019(6) -0.0026(6)
C21 0.0154(8) 0.0151(8) 0.0187(9) -0.0016(7) -0.0047(7) -0.0009(7)
C23 0.0132(8) 0.0200(9) 0.0214(9) -0.0051(7) -0.0041(7) 0.0063(7)
C25 0.0136(8) 0.0148(8) 0.0248(10) -0.0004(7) -0.0016(7) -0.0020(7)
C12 0.0177(9) 0.0132(8) 0.0179(9) 0.0028(7) -0.0055(7) 0.0007(7)
C1 0.0246(10) 0.0201(9) 0.0148(9) 0.0012(7) -0.0087(7) -0.0051(7)
C31 0.0176(9) 0.0156(8) 0.0192(9) -0.0032(7) -0.0059(7) -0.0030(7)
C44 0.0147(8) 0.0125(8) 0.0121(8) -0.0031(6) -0.0005(6) -0.0005(6)
C33 0.0154(8) 0.0157(9) 0.0248(10) 0.0003(7) 0.0013(7) -0.0032(7)
C24 0.0187(9) 0.0129(8) 0.0285(10) -0.0012(7) -0.0035(8) 0.0026(7)
C32 0.0180(9) 0.0174(9) 0.0293(10) -0.0033(8) -0.0064(8) -0.0070(7)

loop_
_atom_type_symbol
_atom_type_description
_atom_type_scat_dispersion_real
_atom_type_scat_dispersion_imag
_atom_type_scat_source
C C 0.0033 0.0016 'International Tables Vol C Tables 4.2.6.8 and 6.1.1.4'
H H 0.0000 0.0000 'International Tables Vol C Tables 4.2.6.8 and 6.1.1.4'
O O 0.0106 0.0060 'International Tables Vol C Tables 4.2.6.8 and 6.1.1.4'
P P 0.1023 0.0942 'International Tables Vol C Tables 4.2.6.8 and 6.1.1.4'
Te Te -0.5308 1.6751 'International Tables Vol C Tables 4.2.6.8 and 6.1.1.4'

loop_
_geom_angle_atom_site_label_1
_geom_angle_atom_site_label_2
_geom_angle_atom_site_label_3
_geom_angle
C10 Te1 C40 92.28(6)
O1 P1 C18 113.89(8)
O1 P1 C30 114.43(8)
C18 P1 C30 106.77(8)
O1 P1 C20 109.50(8)
C18 P1 C20 106.07(8)
C30 P1 C20 105.54(8)
C42 C43 C44 117.99(16)
C42 C43 C47 121.80(16)
C44 C43 C47 120.21(16)
C13 C14 C15 110.50(16)
C13 C14 C19 125.02(16)
C15 C14 C19 124.47(16)
C42 C41 C40 118.80(15)
C42 C41 C46 118.77(15)
C40 C41 C46 122.43(15)
C25 C20 C21 119.21(16)
C25 C20 P1 123.94(14)
C21 C20 P1 116.81(13)
C14 C19 C10 115.05(15)
C14 C19 C18 114.77(15)
C10 C19 C18 130.17(16)
C34 C35 C30 120.13(17)
C43 C42 C41 122.09(16)
C45 C40 C41 120.25(15)
C45 C40 Te1 119.56(12)
C41 C40 Te1 120.11(12)
C15 C16 C17 118.24(16)
C11 C10 C19 118.76(16)
C11 C10 Te1 113.68(12)
C19 C10 Te1 127.16(12)
C44 C45 C40 118.65(16)
C44 C45 C48 118.44(15)
C40 C45 C48 122.91(15)
C18 C17 C16 123.72(17)
C35 C30 C31 119.57(17)
C35 C30 P1 118.66(14)
C31 C30 P1 121.77(14)
C16 C15 C14 119.14(17)
C16 C15 C2 131.16(17)
C14 C15 C2 109.69(16)
C33 C34 C35 120.17(18)
C21 C22 C23 119.96(18)
C10 C11 C12 124.13(16)
C15 C2 C1 104.95(15)
C12 C13 C14 118.46(16)
C12 C13 C1 131.43(17)
C14 C13 C1 110.11(16)
C17 C18 C19 119.50(16)
C17 C18 P1 116.74(13)
C19 C18 P1 123.71(13)
C22 C21 C20 120.33(17)
C24 C23 C22 120.15(17)
C24 C25 C20 120.00(17)
C13 C12 C11 118.37(16)
C13 C1 C2 104.43(15)
C32 C31 C30 120.01(18)
C43 C44 C45 122.21(16)
C34 C33 C32 120.03(18)
C23 C24 C25 120.33(18)
C33 C32 C31 120.06(18)

loop_
_geom_bond_atom_site_label_1
_geom_bond_atom_site_label_2
_geom_bond_distance
C48 C45 1.502(2)
Te1 C10 2.1370(17)
Te1 C40 2.1394(16)
P1 O1 1.4909(13)
P1 C18 1.8058(18)
P1 C30 1.8069(18)
P1 C20 1.8122(17)
C43 C42 1.389(2)
C43 C44 1.389(3)
C43 C47 1.504(2)
C14 C13 1.412(2)
C14 C15 1.415(2)
C14 C19 1.417(2)
C41 C42 1.393(2)
C41 C40 1.409(2)
C41 C46 1.509(2)
C20 C25 1.392(3)
C20 C21 1.401(3)
C19 C10 1.434(2)
C19 C18 1.442(2)
C35 C34 1.387(3)
C35 C30 1.390(3)
C40 C45 1.401(2)
C16 C15 1.365(3)
C16 C17 1.409(3)
C10 C11 1.389(2)
C45 C44 1.397(2)
C17 C18 1.389(2)
C30 C31 1.397(2)
C15 C2 1.506(3)
C34 C33 1.386(3)
C22 C21 1.383(2)
C22 C23 1.388(3)
C11 C12 1.412(3)
C2 C1 1.554(3)
C13 C12 1.361(3)
C13 C1 1.507(2)
C23 C24 1.378(3)
C25 C24 1.392(3)
C31 C32 1.388(3)
C33 C32 1.386(3)
